data_4110086
loop_
_publ_author_name
'Michael Nippe'
'John F. Berry'

_publ_contact_author_address
;
Department of Chemistry
University of Wisconsin-Madison
1101 University Ave
Madison, WI  53706
USA
;
_publ_contact_author_email berry@chem.wisc.edu
_publ_contact_author_fax 608-262-6143
_publ_contact_author_name
;
Berry, John F. 
;
_publ_contact_author_phone 608-262-7534
_publ_section_title
;
 Introducing a Metal-Metal Multiply Bonded Group as an "Axial Ligand" to
 Iron: Synthetic Design of a Linear Cr-Cr...Fe Framework
;
_journal_name_full 'Journal of the American Chemical Society'
_journal_page_first 12684
_journal_page_last 12685
_journal_paper_doi 10.1021/ja076337j
_journal_volume 129
_journal_year 2007
_chemical_absolute_configuration ad
_chemical_formula_sum 'C41 H34 Cl4 Cr2 Fe N12'
_chemical_formula_weight 996.46
_chemical_name_common CrCrFe(dpa)4Cl2.CH2Cl2
_chemical_name_systematic
;

 ?

;
_space_group_IT_number 34
_symmetry_cell_setting orthorhombic
_symmetry_Int_Tables_number 34
_symmetry_space_group_name_Hall 'P 2 -2n'
_symmetry_space_group_name_H-M 'P n n 2'
_atom_sites_solution_hydrogens geom
_atom_sites_solution_primary direct
_atom_sites_solution_secondary difmap
_audit_creation_method SHELXL-97
_cell_angle_alpha 90.00
_cell_angle_beta 90.00
_cell_angle_gamma 90.00
_cell_formula_units_Z 2
_cell_length_a 12.8741(5)
_cell_length_b 14.0942(5)
_cell_length_c 11.3501(4)
_cell_measurement_reflns_used 15341
_cell_measurement_temperature 100(2)
_cell_measurement_theta_max 26.3705
_cell_measurement_theta_min 2.3039
_cell_volume 2059.48(13)
_computing_cell_refinement 'SAINT Ver. 6.22, Bruker-AXS, 2003'
_computing_data_collection 'SMART Ver. 5.622, Bruker-AXS, 2003'
_computing_data_reduction 'SAINT Ver. 6.22'
_computing_molecular_graphics 'SHELXTL Ver. 6.10'
_computing_publication_material 'SHELXTL Ver. 6.10'
_computing_structure_refinement 'SHELXTL Ver. 6.10'
_computing_structure_solution 'SHELXTL Ver. 6.10, Bruker-AXS, 2003'
_diffrn_ambient_temperature 100(2)
_diffrn_measured_fraction_theta_full 1.000
_diffrn_measured_fraction_theta_max 1.000
_diffrn_measurement_device_type 'Bruker CCD-1000 area detector'
_diffrn_measurement_method '0.30\% \w scans'
_diffrn_radiation_monochromator graphite
_diffrn_radiation_source 'fine-focus sealed tube'
_diffrn_radiation_type Mo-K\a
_diffrn_radiation_wavelength 0.71073
_diffrn_reflns_av_R_equivalents 0.0216
_diffrn_reflns_av_sigmaI/netI 0.0197
_diffrn_reflns_limit_h_max 16
_diffrn_reflns_limit_h_min -16
_diffrn_reflns_limit_k_max 17
_diffrn_reflns_limit_k_min -17
_diffrn_reflns_limit_l_max 14
_diffrn_reflns_limit_l_min -14
_diffrn_reflns_number 20531
_diffrn_reflns_theta_full 26.37
_diffrn_reflns_theta_max 26.37
_diffrn_reflns_theta_min 2.14
_diffrn_standards_number 0
_exptl_absorpt_coefficient_mu 1.174
_exptl_absorpt_correction_T_max 0.8344
_exptl_absorpt_correction_T_min 0.6384
_exptl_absorpt_correction_type multi-scan
_exptl_absorpt_process_details
;
SADABS  (Bruker-AXS, 2003)
;
_exptl_crystal_colour orange
_exptl_crystal_density_diffrn 1.607
_exptl_crystal_description block
_exptl_crystal_F_000 1012
_exptl_crystal_size_max 0.42
_exptl_crystal_size_mid 0.34
_exptl_crystal_size_min 0.16
_refine_diff_density_max 0.628
_refine_diff_density_min -0.306
_refine_diff_density_rms 0.051
_refine_ls_abs_structure_details 'Flack H D (1983), Acta Cryst. A39, 876-881'
_refine_ls_abs_structure_Flack 0.049(17)
_refine_ls_extinction_method none
_refine_ls_goodness_of_fit_ref 0.993
_refine_ls_hydrogen_treatment undef
_refine_ls_matrix_type full
_refine_ls_number_parameters 290
_refine_ls_number_reflns 4208
_refine_ls_number_restraints 2
_refine_ls_restrained_S_all 0.994
_refine_ls_R_factor_all 0.0257
_refine_ls_R_factor_gt 0.0254
_refine_ls_shift/su_max 0.001
_refine_ls_shift/su_mean 0.000
_refine_ls_structure_factor_coef Fsqd
_refine_ls_weighting_details 'calc w=1/[\s^2^(Fo^2^)+(0.0485P)^2^+1.2465P] where P=(Fo^2^+2Fc^2^)/3'
_refine_ls_weighting_scheme calc
_refine_ls_wR_factor_gt 0.0757
_refine_ls_wR_factor_ref 0.0760
_reflns_number_gt 4156
_reflns_number_total 4208
_reflns_threshold_expression I>2\s(I)
_cod_data_source_file ja076337jsi20070827_103114_1.cif
_cod_data_source_block xl
_cod_original_sg_symbol_Hall 'P 2 -2n     '
_cod_original_sg_symbol_H-M 'P n n 2 '
_cod_original_formula_sum 'C41 H34 Cl4 Cr2 Fe1 N12'
_cod_database_code 4110086

loop_
_symmetry_equiv_pos_as_xyz
'x, y, z'
'-x, -y, z'
'x+1/2, -y+1/2, z+1/2'
'-x+1/2, y+1/2, z+1/2'

loop_
_atom_site_label
_atom_site_type_symbol
_atom_site_fract_x
_atom_site_fract_y
_atom_site_fract_z
_atom_site_U_iso_or_equiv
_atom_site_adp_type
_atom_site_occupancy
_atom_site_symmetry_multiplicity
_atom_site_calc_flag
_atom_site_refinement_flags
_atom_site_disorder_assembly
_atom_site_disorder_group
Fe1 Fe 0.33013(16) 0.40609(19) 0.4293(4) 0.0178(4) Uani 0.50 1 d P . .
Cr1 Cr 0.35456(17) 0.4202(2) 0.4279(4) 0.0149(3) Uani 0.50 1 d P . .
Cr2 Cr 0.4894 0.4942 0.4263 0.01334(11) Uani 0.50 1 d P . .
Cl1 Cl 0.17945(4) 0.31837(3) 0.43078(9) 0.02491(11) Uani 1 1 d . . .
N1 N 0.32278(13) 0.47353(13) 0.25518(18) 0.0187(4) Uani 1 1 d . . .
N2 N 0.44564(14) 0.58687(14) 0.2985(2) 0.0180(4) Uani 1 1 d . . .
N3 N 0.56537(14) 0.69749(13) 0.35887(19) 0.0212(4) Uani 1 1 d . . .
N4 N 0.27423(13) 0.53666(13) 0.50049(17) 0.0176(3) Uani 1 1 d . . .
N5 N 0.43867(14) 0.58633(13) 0.5502(2) 0.0165(4) Uani 1 1 d . . .
N6 N 0.60625(13) 0.62490(12) 0.60083(18) 0.0175(3) Uani 1 1 d . . .
C1 C 0.25734(17) 0.43024(16) 0.1784(2) 0.0245(5) Uani 1 1 d . . .
H1 H 0.2181 0.3774 0.2053 0.029 Uiso 1 1 calc R . .
C2 C 0.2452(2) 0.45902(19) 0.0640(2) 0.0318(5) Uani 1 1 d . . .
H2 H 0.1975 0.4275 0.0135 0.038 Uiso 1 1 calc R . .
C3 C 0.3035(2) 0.5347(2) 0.0230(2) 0.0319(5) Uani 1 1 d . . .
H3 H 0.2981 0.5546 -0.0567 0.038 Uiso 1 1 calc R . .
C4 C 0.36968(19) 0.58087(17) 0.0998(2) 0.0274(5) Uani 1 1 d . . .
H4 H 0.4094 0.6336 0.0735 0.033 Uiso 1 1 calc R . .
C5 C 0.37803(16) 0.54950(15) 0.2175(2) 0.0207(4) Uani 1 1 d . . .
C6 C 0.47624(16) 0.68004(15) 0.2988(2) 0.0207(4) Uani 1 1 d . . .
C7 C 0.41967(17) 0.75556(16) 0.2487(3) 0.0280(5) Uani 1 1 d . . .
H7 H 0.3595 0.7432 0.2027 0.034 Uiso 1 1 calc R . .
C8 C 0.45235(19) 0.84742(19) 0.2669(3) 0.0414(7) Uani 1 1 d . . .
H8 H 0.4138 0.8988 0.2349 0.050 Uiso 1 1 calc R . .
C9 C 0.5413(2) 0.86491(19) 0.3318(4) 0.0514(9) Uani 1 1 d . . .
H9 H 0.5645 0.9279 0.3456 0.062 Uiso 1 1 calc R . .
C10 C 0.5950(2) 0.78882(17) 0.3755(3) 0.0384(6) Uani 1 1 d . . .
H10 H 0.6562 0.8006 0.4199 0.046 Uiso 1 1 calc R . .
C11 C 0.17104(16) 0.55120(16) 0.4909(2) 0.0228(4) Uani 1 1 d . . .
H11 H 0.1302 0.5032 0.4547 0.027 Uiso 1 1 calc R . .
C12 C 0.12161(17) 0.63138(17) 0.5305(2) 0.0267(5) Uani 1 1 d . . .
H12 H 0.0485 0.6386 0.5234 0.032 Uiso 1 1 calc R . .
C13 C 0.18252(18) 0.70150(17) 0.5814(3) 0.0276(5) Uani 1 1 d . . .
H13 H 0.1510 0.7581 0.6094 0.033 Uiso 1 1 calc R . .
C14 C 0.28806(17) 0.68974(16) 0.5916(2) 0.0240(5) Uani 1 1 d . . .
H14 H 0.3297 0.7383 0.6255 0.029 Uiso 1 1 calc R . .
C15 C 0.33418(15) 0.60469(15) 0.5512(2) 0.0168(4) Uani 1 1 d . . .
C16 C 0.50495(16) 0.62305(14) 0.6340(2) 0.0174(4) Uani 1 1 d . . .
C17 C 0.47488(16) 0.65064(17) 0.7488(2) 0.0240(4) Uani 1 1 d . . .
H17 H 0.4039 0.6491 0.7716 0.029 Uiso 1 1 calc R . .
C18 C 0.5498(2) 0.67970(19) 0.8268(2) 0.0307(5) Uani 1 1 d . . .
H18 H 0.5305 0.6994 0.9038 0.037 Uiso 1 1 calc R . .
C19 C 0.65383(19) 0.68044(19) 0.7936(2) 0.0312(5) Uani 1 1 d . . .
H19 H 0.7065 0.7000 0.8470 0.037 Uiso 1 1 calc R . .
C20 C 0.67774(17) 0.65192(17) 0.6813(2) 0.0241(5) Uani 1 1 d . . .
H20 H 0.7488 0.6511 0.6587 0.029 Uiso 1 1 calc R . .
C21 C 0.5116(7) 0.9527(4) 0.7273(4) 0.0255(17) Uiso 0.50 1 d PD A -1
H21A H 0.4648 0.9202 0.7836 0.031 Uiso 0.50 1 calc PR A -1
H21B H 0.5822 0.9518 0.7618 0.031 Uiso 0.50 1 calc PR A -1
Cl2 Cl 0.51392(10) 0.88722(10) 0.59673(14) 0.0376(3) Uani 0.50 1 d PD A -1
Cl3 Cl 0.4721(2) 1.0700(2) 0.7153(2) 0.0620(6) Uani 0.50 1 d PD A -1

loop_
_atom_site_aniso_label
_atom_site_aniso_U_11
_atom_site_aniso_U_22
_atom_site_aniso_U_33
_atom_site_aniso_U_23
_atom_site_aniso_U_13
_atom_site_aniso_U_12
Fe1 0.0163(9) 0.0172(7) 0.0197(4) -0.0024(7) 0.0001(9) 0.0013(5)
Cr1 0.0150(9) 0.0137(7) 0.0160(4) -0.0005(7) -0.0004(9) 0.0018(6)
Cr2 0.0130(3) 0.0117(2) 0.0154(2) 0.0005(5) -0.0001(5) 0.00088(18)
Cl1 0.0193(2) 0.0256(2) 0.0299(3) -0.0036(3) 0.0001(3) -0.00340(17)
N1 0.0176(8) 0.0197(8) 0.0188(9) -0.0033(7) -0.0013(7) 0.0041(6)
N2 0.0152(8) 0.0173(9) 0.0214(10) 0.0035(7) -0.0009(7) 0.0019(6)
N3 0.0163(8) 0.0171(9) 0.0304(10) 0.0067(7) -0.0011(7) -0.0009(7)
N4 0.0169(8) 0.0188(8) 0.0171(8) -0.0013(7) -0.0006(7) 0.0015(6)
N5 0.0161(8) 0.0140(8) 0.0194(9) -0.0016(7) -0.0005(7) -0.0004(6)
N6 0.0170(8) 0.0153(8) 0.0203(8) -0.0012(7) 0.0017(7) -0.0026(6)
C1 0.0236(10) 0.0207(10) 0.0294(12) -0.0055(9) -0.0021(9) 0.0020(9)
C2 0.0365(13) 0.0344(13) 0.0246(12) -0.0080(10) -0.0102(10) 0.0037(11)
C3 0.0340(13) 0.0437(14) 0.0180(11) 0.0039(10) -0.0062(9) 0.0072(11)
C4 0.0243(11) 0.0327(12) 0.0252(12) 0.0063(10) -0.0002(10) 0.0011(9)
C5 0.0163(9) 0.0234(11) 0.0224(11) 0.0011(9) 0.0009(8) 0.0051(8)
C6 0.0165(9) 0.0192(9) 0.0263(11) 0.0055(9) 0.0037(8) 0.0009(8)
C7 0.0193(10) 0.0247(11) 0.0400(13) 0.0107(10) -0.0044(9) 0.0022(9)
C8 0.0258(12) 0.0238(12) 0.075(2) 0.0203(13) -0.0101(13) 0.0020(9)
C9 0.0313(13) 0.0191(12) 0.104(3) 0.0215(15) -0.0174(16) -0.0040(10)
C10 0.0241(11) 0.0216(11) 0.0694(18) 0.0113(12) -0.0155(12) -0.0052(9)
C11 0.0178(10) 0.0247(11) 0.0260(12) 0.0003(9) -0.0023(8) 0.0000(8)
C12 0.0172(10) 0.0294(12) 0.0335(13) -0.0028(10) -0.0020(9) 0.0046(9)
C13 0.0201(10) 0.0245(11) 0.0383(14) -0.0076(10) 0.0020(9) 0.0059(8)
C14 0.0201(10) 0.0187(10) 0.0332(12) -0.0068(9) 0.0028(9) 0.0009(8)
C15 0.0175(9) 0.0169(9) 0.0161(9) 0.0002(8) 0.0012(7) -0.0001(7)
C16 0.0164(9) 0.0150(9) 0.0206(10) -0.0002(8) 0.0009(8) -0.0013(7)
C17 0.0184(9) 0.0308(11) 0.0227(11) -0.0046(9) 0.0039(8) -0.0019(8)
C18 0.0286(12) 0.0418(14) 0.0217(12) -0.0073(10) 0.0023(9) -0.0069(10)
C19 0.0245(11) 0.0419(14) 0.0272(13) -0.0094(11) -0.0031(9) -0.0073(10)
C20 0.0168(10) 0.0276(11) 0.0279(12) -0.0053(9) -0.0006(9) -0.0051(8)
Cl2 0.0320(6) 0.0429(7) 0.0378(7) -0.0027(6) 0.0048(5) -0.0014(5)
Cl3 0.0432(12) 0.0628(14) 0.0800(15) -0.0393(11) 0.0221(10) -0.0172(11)

loop_
_atom_type_symbol
_atom_type_description
_atom_type_scat_dispersion_real
_atom_type_scat_dispersion_imag
_atom_type_scat_source
C C 0.0033 0.0016 'International Tables Vol C Tables 4.2.6.8 and 6.1.1.4'
H H 0.0000 0.0000 'International Tables Vol C Tables 4.2.6.8 and 6.1.1.4'
N N 0.0061 0.0033 'International Tables Vol C Tables 4.2.6.8 and 6.1.1.4'
Cl Cl 0.1484 0.1585 'International Tables Vol C Tables 4.2.6.8 and 6.1.1.4'
Cr Cr 0.3209 0.6236 'International Tables Vol C Tables 4.2.6.8 and 6.1.1.4'
Fe Fe 0.3463 0.8444 'International Tables Vol C Tables 4.2.6.8 and 6.1.1.4'

loop_
_geom_angle_atom_site_label_1
_geom_angle_atom_site_label_2
_geom_angle_atom_site_label_3
_geom_angle
_geom_angle_site_symmetry_1
_geom_angle_site_symmetry_3
N4 Fe1 N3 160.27(11) . 2_665
N4 Fe1 N6 87.77(16) . 2_665
N3 Fe1 N6 87.73(13) 2_665 2_665
N4 Fe1 N1 87.30(13) . .
N3 Fe1 N1 89.20(16) 2_665 .
N6 Fe1 N1 156.46(10) 2_665 .
N4 Fe1 Cl1 100.16(11) . .
N3 Fe1 Cl1 99.57(11) 2_665 .
N6 Fe1 Cl1 101.83(14) 2_665 .
N1 Fe1 Cl1 101.70(14) . .
N4 Fe1 Cr2 81.19(9) . .
N3 Fe1 Cr2 79.08(9) 2_665 .
N6 Fe1 Cr2 78.05(10) 2_665 .
N1 Fe1 Cr2 78.45(10) . .
Cl1 Fe1 Cr2 178.64(15) . .
N4 Fe1 Cr2 81.21(8) . 2_665
N3 Fe1 Cr2 79.07(8) 2_665 2_665
N6 Fe1 Cr2 77.94(9) 2_665 2_665
N1 Fe1 Cr2 78.56(9) . 2_665
Cl1 Fe1 Cr2 178.61(14) . 2_665
Cr2 Fe1 Cr2 0.111(11) . 2_665
Cr2 Cr1 N3 89.02(12) . 2_665
Cr2 Cr1 N4 91.31(12) . .
N3 Cr1 N4 178.8(2) 2_665 .
Cr2 Cr1 N6 87.64(13) . 2_665
N3 Cr1 N6 89.53(15) 2_665 2_665
N4 Cr1 N6 89.35(18) . 2_665
Cr2 Cr1 N1 88.55(14) . .
N3 Cr1 N1 91.67(19) 2_665 .
N4 Cr1 N1 89.47(14) . .
N6 Cr1 N1 175.99(13) 2_665 .
N3 Cr1 Cr2 89.01(11) 2_665 2_665
N4 Cr1 Cr2 91.32(11) . 2_665
N6 Cr1 Cr2 87.56(12) 2_665 2_665
N1 Cr1 Cr2 88.63(12) . 2_665
Cr2 Cr1 Cl1 178.52(16) . .
N3 Cr1 Cl1 89.68(10) 2_665 .
N4 Cr1 Cl1 89.98(10) . .
N6 Cr1 Cl1 91.63(12) 2_665 .
N1 Cr1 Cl1 92.20(12) . .
Cr2 Cr1 Cl1 178.47(15) 2_665 .
Cr2 Cr2 N5 87.11(5) 2_665 .
N5 Cr2 Cr1 92.73(12) . .
Cr2 Cr2 N2 86.19(5) 2_665 2_665
N5 Cr2 N2 173.09(9) . 2_665
Cr1 Cr2 N2 93.98(12) . 2_665
Cr2 Cr2 N5 83.90(5) 2_665 2_665
N5 Cr2 N5 91.41(11) . 2_665
Cr1 Cr2 N5 95.54(12) . 2_665
N2 Cr2 N5 89.56(6) 2_665 2_665
Cr2 Cr2 N2 84.84(5) 2_665 .
N5 Cr2 N2 89.71(6) . .
Cr1 Cr2 N2 95.73(12) . .
N2 Cr2 N2 88.01(12) 2_665 .
N5 Cr2 N2 168.61(8) 2_665 .
N5 Cr2 Cr1 86.63(11) . 2_665
Cr1 Cr2 Cr1 179.0(2) . 2_665
N2 Cr2 Cr1 86.68(11) 2_665 2_665
N5 Cr2 Cr1 83.76(11) 2_665 2_665
N2 Cr2 Cr1 84.98(11) . 2_665
Cr2 Cr2 Fe1 179.06(10) 2_665 .
N5 Cr2 Fe1 92.67(10) . .
N2 Cr2 Fe1 94.05(10) 2_665 .
N5 Cr2 Fe1 95.19(10) 2_665 .
N2 Cr2 Fe1 96.08(10) . .
Cr1 Cr2 Fe1 178.72(5) 2_665 .
N5 Cr2 Fe1 86.31(9) . 2_665
Cr1 Cr2 Fe1 178.76(6) . 2_665
N2 Cr2 Fe1 87.00(10) 2_665 2_665
N5 Cr2 Fe1 83.71(9) 2_665 2_665
N2 Cr2 Fe1 85.05(9) . 2_665
Fe1 Cr2 Fe1 178.48(19) . 2_665
C1 N1 C5 118.6(2) . .
C1 N1 Cr1 123.33(17) . .
C5 N1 Cr1 117.81(15) . .
C1 N1 Fe1 114.23(16) . .
C5 N1 Fe1 127.14(15) . .
C6 N2 C5 123.5(2) . .
C6 N2 Cr2 114.78(15) . 2_665
C5 N2 Cr2 121.66(15) . 2_665
C6 N2 Cr2 122.25(16) . .
C5 N2 Cr2 114.07(15) . .
C10 N3 C6 118.67(19) . .
C10 N3 Cr1 123.97(17) . 2_665
C6 N3 Cr1 117.28(15) . 2_665
C10 N3 Fe1 114.76(16) . 2_665
C6 N3 Fe1 126.55(16) . 2_665
C11 N4 C15 119.10(19) . .
C11 N4 Cr1 124.77(16) . .
C15 N4 Cr1 115.87(15) . .
C11 N4 Fe1 115.64(16) . .
C15 N4 Fe1 125.25(15) . .
C15 N5 C16 122.12(19) . .
C15 N5 Cr2 116.35(15) . .
C16 N5 Cr2 121.38(14) . .
C15 N5 Cr2 123.98(16) . 2_665
C16 N5 Cr2 113.89(14) . 2_665
C20 N6 C16 118.20(19) . .
C20 N6 Cr1 123.16(16) . 2_665
C16 N6 Cr1 118.58(15) . 2_665
C20 N6 Fe1 114.10(15) . 2_665
C16 N6 Fe1 127.66(15) . 2_665
N1 C1 C2 123.1(2) . .
N1 C1 H1 118.4 . .
C2 C1 H1 118.4 . .
C1 C2 C3 119.0(2) . .
C1 C2 H2 120.5 . .
C3 C2 H2 120.5 . .
C4 C3 C2 119.0(2) . .
C4 C3 H3 120.5 . .
C2 C3 H3 120.5 . .
C3 C4 C5 119.8(2) . .
C3 C4 H4 120.1 . .
C5 C4 H4 120.1 . .
N1 C5 N2 115.2(2) . .
N1 C5 C4 120.4(2) . .
N2 C5 C4 124.2(2) . .
N3 C6 N2 114.72(19) . .
N3 C6 C7 120.2(2) . .
N2 C6 C7 125.0(2) . .
C8 C7 C6 119.4(2) . .
C8 C7 H7 120.3 . .
C6 C7 H7 120.3 . .
C7 C8 C9 120.0(2) . .
C7 C8 H8 120.0 . .
C9 C8 H8 120.0 . .
C10 C9 C8 118.1(2) . .
C10 C9 H9 120.9 . .
C8 C9 H9 120.9 . .
N3 C10 C9 123.5(2) . .
N3 C10 H10 118.3 . .
C9 C10 H10 118.3 . .
N4 C11 C12 123.7(2) . .
N4 C11 H11 118.1 . .
C12 C11 H11 118.1 . .
C11 C12 C13 117.4(2) . .
C11 C12 H12 121.3 . .
C13 C12 H12 121.3 . .
C14 C13 C12 120.6(2) . .
C14 C13 H13 119.7 . .
C12 C13 H13 119.7 . .
C13 C14 C15 119.3(2) . .
C13 C14 H14 120.3 . .
C15 C14 H14 120.3 . .
N4 C15 N5 114.91(19) . .
N4 C15 C14 119.81(19) . .
N5 C15 C14 125.1(2) . .
N6 C16 N5 114.28(18) . .
N6 C16 C17 120.86(19) . .
N5 C16 C17 124.70(19) . .
C18 C17 C16 119.0(2) . .
C18 C17 H17 120.5 . .
C16 C17 H17 120.5 . .
C17 C18 C19 120.3(2) . .
C17 C18 H18 119.9 . .
C19 C18 H18 119.9 . .
C20 C19 C18 117.7(2) . .
C20 C19 H19 121.1 . .
C18 C19 H19 121.1 . .
N6 C20 C19 123.9(2) . .
N6 C20 H20 118.0 . .
C19 C20 H20 118.0 . .
Cl3 C21 Cl2 116.2(3) . .
Cl3 C21 H21A 108.2 . .
Cl2 C21 H21A 108.2 . .
Cl3 C21 H21B 108.2 . .
Cl2 C21 H21B 108.2 . .
H21A C21 H21B 107.4 . .

loop_
_geom_bond_atom_site_label_1
_geom_bond_atom_site_label_2
_geom_bond_distance
_geom_bond_site_symmetry_2
Fe1 N4 2.135(4) .
Fe1 N3 2.140(4) 2_665
Fe1 N6 2.157(4) 2_665
Fe1 N1 2.195(4) .
Fe1 Cl1 2.3004(16) .
Fe1 Cr2 2.3976(16) .
Fe1 Cr2 2.7154(16) 2_665
Cr1 Cr2 2.0254(18) .
Cr1 N3 2.104(4) 2_665
Cr1 N4 2.107(4) .
Cr1 N6 2.124(5) 2_665
Cr1 N1 2.139(5) .
Cr1 Cr2 2.3431(18) 2_665
Cr1 Cl1 2.6727(19) .
Cr2 N5 2.022(2) .
Cr2 N2 2.028(2) 2_665
Cr2 N5 2.031(2) 2_665
Cr2 N2 2.032(2) .
Cr2 Cr1 2.3431(18) 2_665
Cr2 Fe1 2.7154(16) 2_665
N1 C1 1.357(3) .
N1 C5 1.355(3) .
N2 C6 1.371(3) .
N2 C5 1.371(3) .
N2 Cr2 2.028(2) 2_665
N3 C10 1.356(3) .
N3 C6 1.357(3) .
N3 Cr1 2.104(4) 2_665
N3 Fe1 2.140(4) 2_665
N4 C11 1.349(3) .
N4 C15 1.359(3) .
N5 C15 1.370(3) .
N5 C16 1.378(3) .
N5 Cr2 2.031(2) 2_665
N6 C20 1.351(3) .
N6 C16 1.357(3) .
N6 Cr1 2.124(5) 2_665
N6 Fe1 2.157(4) 2_665
C1 C2 1.369(4) .
C1 H1 0.9500 .
C2 C3 1.384(4) .
C2 H2 0.9500 .
C3 C4 1.382(4) .
C3 H3 0.9500 .
C4 C5 1.411(3) .
C4 H4 0.9500 .
C6 C7 1.410(3) .
C7 C8 1.377(4) .
C7 H7 0.9500 .
C8 C9 1.384(4) .
C8 H8 0.9500 .
C9 C10 1.369(4) .
C9 H9 0.9500 .
C10 H10 0.9500 .
C11 C12 1.373(3) .
C11 H11 0.9500 .
C12 C13 1.387(3) .
C12 H12 0.9500 .
C13 C14 1.374(3) .
C13 H13 0.9500 .
C14 C15 1.414(3) .
C14 H14 0.9500 .
C16 C17 1.414(3) .
C17 C18 1.372(3) .
C17 H17 0.9500 .
C18 C19 1.391(4) .
C18 H18 0.9500 .
C19 C20 1.372(4) .
C19 H19 0.9500 .
C20 H20 0.9500 .
C21 Cl3 1.735(3) .
C21 Cl2 1.747(3) .
C21 H21A 0.9900 .
C21 H21B 0.9900 .

loop_
_geom_torsion_atom_site_label_1
_geom_torsion_atom_site_label_2
_geom_torsion_atom_site_label_3
_geom_torsion_atom_site_label_4
_geom_torsion
_geom_torsion_site_symmetry_1
_geom_torsion_site_symmetry_4
N3 Cr1 Cr2 N5 -157.70(14) 2_665 .
N4 Cr1 Cr2 N5 21.17(15) . .
N6 Cr1 Cr2 N5 -68.13(11) 2_665 .
N1 Cr1 Cr2 N5 110.61(12) . .
N3 Cr1 Cr2 N2 23.93(15) 2_665 2_665
N4 Cr1 Cr2 N2 -157.20(14) . 2_665
N6 Cr1 Cr2 N2 113.50(12) 2_665 2_665
N1 Cr1 Cr2 N2 -67.77(12) . 2_665
N3 Cr1 Cr2 N5 -66.02(15) 2_665 2_665
N4 Cr1 Cr2 N5 112.85(13) . 2_665
N6 Cr1 Cr2 N5 23.56(12) 2_665 2_665
N1 Cr1 Cr2 N5 -157.71(11) . 2_665
N3 Cr1 Cr2 N2 112.32(14) 2_665 .
N4 Cr1 Cr2 N2 -68.81(15) . .
N6 Cr1 Cr2 N2 -158.11(11) 2_665 .
N1 Cr1 Cr2 N2 20.63(13) . .
N4 Fe1 Cr2 N5 21.53(12) . .
N3 Fe1 Cr2 N5 -158.01(12) 2_665 .
N6 Fe1 Cr2 N5 -68.04(10) 2_665 .
N1 Fe1 Cr2 N5 110.56(10) . .
N4 Fe1 Cr2 N2 -156.88(12) . 2_665
N3 Fe1 Cr2 N2 23.57(12) 2_665 2_665
N6 Fe1 Cr2 N2 113.55(10) 2_665 2_665
N1 Fe1 Cr2 N2 -67.85(10) . 2_665
N4 Fe1 Cr2 N5 113.19(12) . 2_665
N3 Fe1 Cr2 N5 -66.36(12) 2_665 2_665
N6 Fe1 Cr2 N5 23.62(11) 2_665 2_665
N1 Fe1 Cr2 N5 -157.78(9) . 2_665
N4 Fe1 Cr2 N2 -68.46(13) . .
N3 Fe1 Cr2 N2 112.00(12) 2_665 .
N6 Fe1 Cr2 N2 -158.03(10) 2_665 .
N1 Fe1 Cr2 N2 20.57(11) . .
